data_7044686
loop_
_publ_author_name
'Xiao, Ying-Hui'
'Deng, Zhaopeng'
'Zhu, Zhi-Biao'
'Huo, Li-Hua'
'Gao, Shan'

_publ_section_title
;
 Rare Earth Metal-Organic Complexes Constructed from Hydroxyl and Carboxyl
 Modified Arenesulfonate: Syntheses, Structure Evolutions, Ultraviolet,
 Visible and Near-Infrared Luminescence
;
_journal_name_full 'Dalton Transactions'
_journal_paper_doi 10.1039/C7DT03254D
_journal_year 2017
_chemical_formula_moiety 'C31 H20 Lu N5 O9 S'
_chemical_formula_sum 'C31 H20 Lu N5 O9 S'
_chemical_formula_weight 813.55
_chemical_name_systematic
; 
 ? 
;
_space_group_IT_number 14
_symmetry_cell_setting monoclinic
_symmetry_space_group_name_Hall '-P 2ybc'
_symmetry_space_group_name_H-M 'P 1 21/c 1'
_atom_sites_solution_hydrogens geom
_atom_sites_solution_primary direct
_atom_sites_solution_secondary difmap
_audit_creation_method SHELXL-97
_audit_update_record
;
2017-05-13 deposited with the CCDC.
2017-11-06 downloaded from the CCDC.
;
_cell_angle_alpha 90.00
_cell_angle_beta 104.603(3)
_cell_angle_gamma 90.00
_cell_formula_units_Z 4
_cell_length_a 11.6033(3)
_cell_length_b 14.8669(4)
_cell_length_c 17.4306(5)
_cell_measurement_reflns_used 3730
_cell_measurement_temperature 295(2)
_cell_measurement_theta_max 27.56
_cell_measurement_theta_min 3.29
_cell_volume 2909.73(14)
_computing_cell_refinement
;
CrysAlis Pro (Agilent, 2013)
;
_computing_data_collection
;
CrysAlis Pro (Agilent, 2013)
;
_computing_data_reduction
;
CrysAlis Pro (Agilent, 2013)
;
_computing_molecular_graphics '(K. Brandenburg, Diamond 3.1, 2009)'
_computing_publication_material '(K. Brandenburg, Diamond 3.1, 2009)'
_computing_structure_refinement 'SHELXL-97 (Sheldrick, 1997)'
_computing_structure_solution 'SHELXS-97 (Sheldrick, 1990)'
_diffrn_ambient_temperature 295(2)
_diffrn_detector_area_resol_mean 16.1954
_diffrn_measured_fraction_theta_full 0.994
_diffrn_measured_fraction_theta_max 0.994
_diffrn_measurement_device_type 'Xcalibur, Eos'
_diffrn_measurement_method '\w scans'
_diffrn_radiation_monochromator graphite
_diffrn_radiation_source 'Enhance (Mo) X-ray Source'
_diffrn_radiation_type MoK\a
_diffrn_radiation_wavelength 0.71073
_diffrn_reflns_av_R_equivalents 0.0321
_diffrn_reflns_av_sigmaI/netI 0.0533
_diffrn_reflns_limit_h_max 13
_diffrn_reflns_limit_h_min -10
_diffrn_reflns_limit_k_max 8
_diffrn_reflns_limit_k_min -17
_diffrn_reflns_limit_l_max 14
_diffrn_reflns_limit_l_min -20
_diffrn_reflns_number 8913
_diffrn_reflns_theta_full 25.01
_diffrn_reflns_theta_max 25.01
_diffrn_reflns_theta_min 3.29
_exptl_absorpt_coefficient_mu 3.532
_exptl_absorpt_correction_T_max 0.6766
_exptl_absorpt_correction_T_min 0.5689
_exptl_absorpt_correction_type multi-scan
_exptl_absorpt_process_details
; 
CrysAlis Pro (Agilent, 2013)
Empirical absorption correction using spherical harmonics,
 implemented in SCALE3 ABSPACK scaling algorithm. 
;
_exptl_crystal_colour colorless
_exptl_crystal_density_diffrn 1.857
_exptl_crystal_density_method 'not measured'
_exptl_crystal_description block
_exptl_crystal_F_000 1600
_exptl_crystal_size_max 0.18
_exptl_crystal_size_mid 0.14
_exptl_crystal_size_min 0.12
_refine_diff_density_max 3.118
_refine_diff_density_min -2.973
_refine_diff_density_rms 0.276
_refine_ls_extinction_method none
_refine_ls_goodness_of_fit_ref 1.043
_refine_ls_hydrogen_treatment mixed
_refine_ls_matrix_type full
_refine_ls_number_parameters 370
_refine_ls_number_reflns 5095
_refine_ls_number_restraints 74
_refine_ls_restrained_S_all 1.037
_refine_ls_R_factor_all 0.0889
_refine_ls_R_factor_gt 0.0809
_refine_ls_shift/su_max 0.001
_refine_ls_shift/su_mean 0.000
_refine_ls_structure_factor_coef Fsqd
_refine_ls_weighting_details 'calc w=1/[\s^2^(Fo^2^)+(0.1020P)^2^+201.3370P] where P=(Fo^2^+2Fc^2^)/3'
_refine_ls_weighting_scheme calc
_refine_ls_wR_factor_gt 0.2351
_refine_ls_wR_factor_ref 0.2405
_reflns_number_gt 4379
_reflns_number_total 5095
_reflns_threshold_expression >2sigma(I)
_cod_data_source_file c7dt03254d3.cif
_cod_data_source_block 7-Lu
_cod_original_cell_volume 2909.72(14)
_cod_original_sg_symbol_H-M 'P 21/c'
_cod_database_code 7044686

loop_
_symmetry_equiv_pos_as_xyz
'x, y, z'
'-x, y+1/2, -z+1/2'
'-x, -y, -z'
'x, -y-1/2, z-1/2'

loop_
_atom_site_label
_atom_site_type_symbol
_atom_site_fract_x
_atom_site_fract_y
_atom_site_fract_z
_atom_site_U_iso_or_equiv
_atom_site_adp_type
_atom_site_occupancy
_atom_site_symmetry_multiplicity
_atom_site_calc_flag
_atom_site_refinement_flags
Lu1 Lu 1.31032(6) 1.10960(4) 0.24739(4) 0.0230(3) Uani 1 1 d .
S1 S 1.3139(4) 0.8918(3) 0.1730(3) 0.0271(9) Uani 1 1 d .
O1 O 1.3733(10) 0.9705(8) 0.2139(8) 0.035(3) Uani 1 1 d .
O1W O 1.3910(11) 1.2510(9) 0.2753(10) 0.043(3) Uani 1 1 d D
H1W1 H 1.346(14) 1.288(10) 0.244(12) 0.065 Uiso 1 1 d D
H1W2 H 1.457(10) 1.277(11) 0.297(12) 0.065 Uiso 1 1 d D
O2 O 1.3907(11) 0.8157(9) 0.1861(11) 0.053(4) Uani 1 1 d .
O3 O 1.2630(14) 0.9096(11) 0.0902(8) 0.050(4) Uani 1 1 d .
O4 O 1.1681(10) 1.0170(8) 0.2562(7) 0.033(3) Uani 1 1 d .
O5 O 0.9969(15) 0.9828(14) 0.3735(10) 0.071(5) Uani 1 1 d .
O6 O 0.9077(15) 1.0246(10) 0.2560(11) 0.063(5) Uani 1 1 d .
O7 O 0.8045(12) 0.8480(10) 0.2883(9) 0.047(4) Uani 1 1 d .
O8 O 0.8444(11) 0.7061(8) 0.2635(8) 0.038(3) Uani 1 1 d .
N2 N 1.5040(13) 1.0759(10) 0.3467(9) 0.033(3) Uani 1 1 d .
N3 N 1.4445(13) 1.1343(10) 0.1555(9) 0.033(3) Uani 1 1 d .
N4 N 1.2071(13) 1.1130(10) 0.1060(9) 0.037(4) Uani 1 1 d .
N5 N 0.9722(14) 0.9747(11) 0.3017(10) 0.040(4) Uani 1 1 d .
C1 C 1.1946(15) 0.8639(12) 0.2151(11) 0.031(4) Uani 1 1 d .
C2 C 1.1367(14) 0.9330(11) 0.2475(10) 0.024(3) Uani 1 1 d .
C3 C 1.0344(14) 0.9025(11) 0.2708(10) 0.025(3) Uani 1 1 d .
C4 C 0.9924(14) 0.8150(12) 0.2621(10) 0.028(4) Uani 1 1 d .
C5 C 1.0582(15) 0.7510(12) 0.2317(11) 0.033(4) Uani 1 1 d .
H5 H 1.0330 0.6914 0.2264 0.040 Uiso 1 1 calc R
C6 C 1.1580(17) 0.7755(13) 0.2101(12) 0.037(4) Uani 1 1 d .
H6 H 1.2022 0.7321 0.1916 0.045 Uiso 1 1 calc R
C7 C 0.8708(15) 0.7890(12) 0.2738(10) 0.030(4) Uani 1 1 d .
N1 N 1.3039(16) 1.1264(11) 0.3899(9) 0.039(4) Uani 1 1 d .
C8 C 1.205(2) 1.1445(15) 0.4091(13) 0.048(5) Uani 1 1 d U
H8 H 1.1338 1.1451 0.3696 0.058 Uiso 1 1 calc R
C9 C 1.201(2) 1.1631(16) 0.4874(12) 0.060(3) Uani 1 1 d DU
H9 H 1.1298 1.1751 0.5002 0.073 Uiso 1 1 calc R
C10 C 1.3075(17) 1.1630(16) 0.5446(13) 0.060(3) Uani 1 1 d DU
H10 H 1.3089 1.1753 0.5972 0.073 Uiso 1 1 calc R
C11 C 1.412(2) 1.1445(16) 0.5234(14) 0.060(3) Uani 1 1 d DU
C12 C 1.531(2) 1.1363(16) 0.5812(15) 0.060(3) Uani 1 1 d .
H12 H 1.5350 1.1466 0.6345 0.073 Uiso 1 1 calc R
C13 C 1.626(3) 1.1163(16) 0.5621(15) 0.060(3) Uani 1 1 d .
H13 H 1.6971 1.1148 0.6011 0.073 Uiso 1 1 calc R
C14 C 1.626(2) 1.0957(15) 0.4816(13) 0.050(5) Uani 1 1 d .
C15 C 1.720(2) 1.067(2) 0.4615(16) 0.071(8) Uani 1 1 d .
H15 H 1.7939 1.0658 0.4983 0.085 Uiso 1 1 calc R
C16 C 1.7084(18) 1.0383(17) 0.3837(17) 0.061(7) Uani 1 1 d .
H16 H 1.7748 1.0170 0.3686 0.073 Uiso 1 1 calc R
C17 C 1.6003(18) 1.0412(15) 0.3293(13) 0.045(5) Uani 1 1 d .
H17 H 1.5939 1.0183 0.2788 0.054 Uiso 1 1 calc R
C18 C 1.5107(19) 1.1010(12) 0.4210(11) 0.040(5) Uani 1 1 d .
C19 C 1.4086(17) 1.1266(12) 0.4458(11) 0.036(4) Uani 1 1 d .
C20 C 1.562(2) 1.1532(13) 0.1755(13) 0.047(5) Uani 1 1 d .
H20 H 1.5951 1.1717 0.2273 0.056 Uiso 1 1 calc R
C21 C 1.637(2) 1.1471(16) 0.1249(15) 0.056(6) Uani 1 1 d .
H21 H 1.7191 1.1548 0.1437 0.067 Uiso 1 1 calc R
C22 C 1.587(2) 1.1293(16) 0.0463(14) 0.055(6) Uani 1 1 d .
H22 H 1.6349 1.1258 0.0112 0.066 Uiso 1 1 calc R
C23 C 1.468(2) 1.1169(15) 0.0192(10) 0.052(2) Uani 1 1 d DU
C24 C 1.4175(16) 1.1038(14) -0.0607(10) 0.052(2) Uani 1 1 d DU
H24 H 1.4641 1.0962 -0.0964 0.062 Uiso 1 1 calc R
C25 C 1.2962(16) 1.1026(14) -0.0846(12) 0.052(2) Uani 1 1 d DU
H25 H 1.2605 1.1046 -0.1387 0.062 Uiso 1 1 calc R
C26 C 1.223(2) 1.0987(15) -0.0327(12) 0.052(2) Uani 1 1 d DU
C27 C 1.107(2) 1.0958(15) -0.0478(14) 0.052(2) Uani 1 1 d U
H27 H 1.0666 1.0855 -0.1003 0.062 Uiso 1 1 calc R
C28 C 1.037(2) 1.1063(14) 0.0057(13) 0.052(2) Uani 1 1 d U
H28 H 0.9550 1.1108 -0.0124 0.062 Uiso 1 1 calc R
C29 C 1.084(2) 1.1097(14) 0.0764(13) 0.052(2) Uani 1 1 d U
H29 H 1.0365 1.1099 0.1119 0.062 Uiso 1 1 calc R
C30 C 1.2683(18) 1.1098(12) 0.0520(11) 0.034(4) Uani 1 1 d .
C31 C 1.397(2) 1.1195(12) 0.0762(11) 0.040(5) Uani 1 1 d .

loop_
_atom_site_aniso_label
_atom_site_aniso_U_11
_atom_site_aniso_U_22
_atom_site_aniso_U_33
_atom_site_aniso_U_23
_atom_site_aniso_U_13
_atom_site_aniso_U_12
Lu1 0.0175(4) 0.0236(4) 0.0282(4) -0.0026(3) 0.0065(3) -0.0014(3)
S1 0.0189(19) 0.026(2) 0.038(2) -0.0026(17) 0.0100(17) 0.0016(16)
O1 0.019(6) 0.035(7) 0.052(8) -0.007(6) 0.008(5) -0.008(5)
O1W 0.026(7) 0.029(7) 0.072(10) -0.012(7) 0.007(7) -0.006(5)
O2 0.024(7) 0.037(8) 0.102(12) 0.008(8) 0.021(7) 0.010(6)
O3 0.060(10) 0.064(10) 0.028(7) -0.005(6) 0.015(7) -0.008(8)
O4 0.028(6) 0.028(6) 0.047(7) -0.004(5) 0.019(6) -0.009(5)
O5 0.061(11) 0.101(15) 0.057(10) -0.036(10) 0.028(9) -0.008(10)
O6 0.062(10) 0.037(8) 0.100(13) 0.010(9) 0.041(10) 0.019(8)
O7 0.039(8) 0.042(8) 0.067(10) -0.012(7) 0.028(7) -0.014(6)
O8 0.024(6) 0.027(7) 0.064(9) 0.006(6) 0.011(6) -0.001(5)
N2 0.031(8) 0.035(8) 0.039(8) -0.003(7) 0.019(7) 0.000(7)
N3 0.033(8) 0.038(8) 0.030(8) -0.009(6) 0.012(6) -0.002(7)
N4 0.026(8) 0.039(9) 0.038(9) 0.000(7) -0.010(7) 0.001(7)
N5 0.035(9) 0.040(9) 0.053(10) -0.011(8) 0.027(8) -0.008(8)
C1 0.028(9) 0.025(9) 0.040(10) 0.001(7) 0.011(8) -0.002(7)
C2 0.021(8) 0.023(8) 0.031(8) -0.003(7) 0.010(7) -0.003(6)
C3 0.023(8) 0.025(8) 0.030(9) -0.006(7) 0.012(7) -0.003(6)
C4 0.016(8) 0.030(9) 0.035(9) -0.001(7) 0.003(7) -0.005(7)
C5 0.025(9) 0.027(9) 0.050(11) 0.001(8) 0.015(8) -0.002(7)
C6 0.031(10) 0.030(10) 0.050(11) -0.005(8) 0.008(8) -0.001(8)
C7 0.028(9) 0.029(9) 0.037(9) 0.002(7) 0.017(8) -0.005(7)
N1 0.055(11) 0.035(9) 0.031(8) -0.005(7) 0.016(8) 0.004(8)
C8 0.055(11) 0.052(11) 0.046(10) -0.002(9) 0.028(9) 0.002(9)
C9 0.083(7) 0.049(5) 0.047(5) 0.001(4) 0.014(5) -0.010(5)
C10 0.083(7) 0.049(5) 0.047(5) 0.001(4) 0.014(5) -0.010(5)
C11 0.083(7) 0.049(5) 0.047(5) 0.001(4) 0.014(5) -0.010(5)
C12 0.083(7) 0.049(5) 0.047(5) 0.001(4) 0.014(5) -0.010(5)
C13 0.083(7) 0.049(5) 0.047(5) 0.001(4) 0.014(5) -0.010(5)
C14 0.040(12) 0.049(13) 0.048(12) 0.005(10) -0.010(10) 0.003(10)
C15 0.042(14) 0.09(2) 0.061(16) 0.023(14) -0.024(12) -0.036(14)
C16 0.019(10) 0.063(15) 0.094(19) 0.032(14) 0.001(11) 0.003(10)
C17 0.037(11) 0.048(12) 0.052(12) 0.006(10) 0.013(9) -0.001(9)
C18 0.048(12) 0.026(9) 0.032(10) -0.003(7) -0.017(9) -0.014(8)
C19 0.040(11) 0.028(9) 0.040(10) 0.001(8) 0.010(8) -0.008(8)
C20 0.061(14) 0.033(11) 0.049(12) -0.009(9) 0.018(10) -0.005(10)
C21 0.050(13) 0.061(14) 0.068(15) -0.013(12) 0.039(12) -0.021(11)
C22 0.067(16) 0.053(13) 0.055(14) 0.001(11) 0.035(12) 0.009(12)
C23 0.064(5) 0.045(4) 0.044(4) 0.008(3) 0.008(3) 0.005(4)
C24 0.064(5) 0.045(4) 0.044(4) 0.008(3) 0.008(3) 0.005(4)
C25 0.064(5) 0.045(4) 0.044(4) 0.008(3) 0.008(3) 0.005(4)
C26 0.064(5) 0.045(4) 0.044(4) 0.008(3) 0.008(3) 0.005(4)
C27 0.064(5) 0.045(4) 0.044(4) 0.008(3) 0.008(3) 0.005(4)
C28 0.064(5) 0.045(4) 0.044(4) 0.008(3) 0.008(3) 0.005(4)
C29 0.064(5) 0.045(4) 0.044(4) 0.008(3) 0.008(3) 0.005(4)
C30 0.048(11) 0.029(9) 0.029(9) 0.007(7) 0.016(8) 0.002(8)
C31 0.068(14) 0.030(9) 0.028(9) 0.005(7) 0.022(9) 0.006(9)

loop_
_atom_type_symbol
_atom_type_description
_atom_type_scat_dispersion_real
_atom_type_scat_dispersion_imag
_atom_type_scat_source
C C 0.0033 0.0016 'International Tables Vol C Tables 4.2.6.8 and 6.1.1.4'
H H 0.0000 0.0000 'International Tables Vol C Tables 4.2.6.8 and 6.1.1.4'
N N 0.0061 0.0033 'International Tables Vol C Tables 4.2.6.8 and 6.1.1.4'
O O 0.0106 0.0060 'International Tables Vol C Tables 4.2.6.8 and 6.1.1.4'
S S 0.1246 0.1234 'International Tables Vol C Tables 4.2.6.8 and 6.1.1.4'
Lu Lu -0.4720 5.8584 'International Tables Vol C Tables 4.2.6.8 and 6.1.1.4'

loop_
_geom_angle_atom_site_label_1
_geom_angle_atom_site_label_2
_geom_angle_atom_site_label_3
_geom_angle
_geom_angle_site_symmetry_1
_geom_angle_site_symmetry_3
O4 Lu1 O8 79.0(5) . 2_755
O4 Lu1 O1W 146.6(5) . .
O8 Lu1 O1W 73.2(5) 2_755 .
O4 Lu1 O1 75.3(4) . .
O8 Lu1 O1 146.8(4) 2_755 .
O1W Lu1 O1 137.0(4) . .
O4 Lu1 N4 84.1(5) . .
O8 Lu1 N4 74.2(5) 2_755 .
O1W Lu1 N4 105.2(5) . .
O1 Lu1 N4 82.6(5) . .
O4 Lu1 N1 77.4(5) . .
O8 Lu1 N1 78.5(5) 2_755 .
O1W Lu1 N1 79.2(6) . .
O1 Lu1 N1 115.3(5) . .
N4 Lu1 N1 149.4(6) . .
O4 Lu1 N2 112.7(5) . .
O8 Lu1 N2 137.2(5) 2_755 .
O1W Lu1 N2 78.0(5) . .
O1 Lu1 N2 73.2(5) . .
N4 Lu1 N2 145.1(5) . .
N1 Lu1 N2 65.4(5) . .
O4 Lu1 N3 137.2(5) . .
O8 Lu1 N3 117.1(5) 2_755 .
O1W Lu1 N3 73.6(5) . .
O1 Lu1 N3 71.7(5) . .
N4 Lu1 N3 65.4(5) . .
N1 Lu1 N3 142.0(5) . .
N2 Lu1 N3 83.0(5) . .
O2 S1 O3 112.9(10) . .
O2 S1 O1 111.2(8) . .
O3 S1 O1 111.6(9) . .
O2 S1 C1 105.7(8) . .
O3 S1 C1 107.0(9) . .
O1 S1 C1 108.0(8) . .
S1 O1 Lu1 134.7(7) . .
Lu1 O1W H1W1 107(10) . .
Lu1 O1W H1W2 141(10) . .
H1W1 O1W H1W2 109.8(19) . .
C2 O4 Lu1 142.5(11) . .
C7 O8 Lu1 141.5(11) . 2_745
C17 N2 C18 118.9(18) . .
C17 N2 Lu1 125.1(13) . .
C18 N2 Lu1 115.8(12) . .
C20 N3 C31 114.7(17) . .
C20 N3 Lu1 127.6(13) . .
C31 N3 Lu1 117.5(12) . .
C30 N4 C29 115.0(17) . .
C30 N4 Lu1 120.2(12) . .
C29 N4 Lu1 124.6(14) . .
O6 N5 O5 124.5(19) . .
O6 N5 C3 119.2(16) . .
O5 N5 C3 116.1(18) . .
C6 C1 C2 123.1(16) . .
C6 C1 S1 117.2(14) . .
C2 C1 S1 119.5(13) . .
O4 C2 C3 120.2(14) . .
O4 C2 C1 126.5(15) . .
C3 C2 C1 113.3(14) . .
C4 C3 C2 124.3(15) . .
C4 C3 N5 122.3(14) . .
C2 C3 N5 113.3(14) . .
C3 C4 C5 117.9(15) . .
C3 C4 C7 122.3(15) . .
C5 C4 C7 119.2(15) . .
C6 C5 C4 120.5(17) . .
C6 C5 H5 119.7 . .
C4 C5 H5 119.7 . .
C5 C6 C1 120.6(18) . .
C5 C6 H6 119.7 . .
C1 C6 H6 119.7 . .
O7 C7 O8 125.3(16) . .
O7 C7 C4 119.6(15) . .
O8 C7 C4 115.1(15) . .
C8 N1 C19 120.2(17) . .
C8 N1 Lu1 121.4(14) . .
C19 N1 Lu1 117.9(13) . .
N1 C8 C9 122(2) . .
N1 C8 H8 118.9 . .
C9 C8 H8 118.9 . .
C10 C9 C8 118(2) . .
C10 C9 H9 121.1 . .
C8 C9 H9 121.1 . .
C9 C10 C11 119(2) . .
C9 C10 H10 120.3 . .
C11 C10 H10 120.3 . .
C19 C11 C10 120(2) . .
C19 C11 C12 116(2) . .
C10 C11 C12 124(2) . .
C13 C12 C11 124(2) . .
C13 C12 H12 118.0 . .
C11 C12 H12 118.0 . .
C12 C13 C14 121(3) . .
C12 C13 H13 119.3 . .
C14 C13 H13 119.3 . .
C15 C14 C13 123(2) . .
C15 C14 C18 120(2) . .
C13 C14 C18 117(2) . .
C14 C15 C16 119(2) . .
C14 C15 H15 120.7 . .
C16 C15 H15 120.7 . .
C17 C16 C15 121(2) . .
C17 C16 H16 119.6 . .
C15 C16 H16 119.6 . .
N2 C17 C16 122(2) . .
N2 C17 H17 119.0 . .
C16 C17 H17 119.0 . .
N2 C18 C19 121.7(17) . .
N2 C18 C14 120(2) . .
C19 C18 C14 118.2(19) . .
N1 C19 C11 120.7(19) . .
N1 C19 C18 116.7(17) . .
C11 C19 C18 122.4(19) . .
N3 C20 C21 125(2) . .
N3 C20 H20 117.4 . .
C21 C20 H20 117.4 . .
C22 C21 C20 118(2) . .
C22 C21 H21 121.1 . .
C20 C21 H21 121.1 . .
C23 C22 C21 121(2) . .
C23 C22 H22 119.4 . .
C21 C22 H22 119.4 . .
C22 C23 C24 120(2) . .
C22 C23 C31 117.6(18) . .
C24 C23 C31 122(2) . .
C25 C24 C23 117(2) . .
C25 C24 H24 121.6 . .
C23 C24 H24 121.6 . .
C24 C25 C26 124(2) . .
C24 C25 H25 118.1 . .
C26 C25 H25 118.1 . .
C27 C26 C25 130(2) . .
C27 C26 C30 107.6(18) . .
C25 C26 C30 122(2) . .
C26 C27 C28 127(2) . .
C26 C27 H27 116.3 . .
C28 C27 H27 116.3 . .
C29 C28 C27 120(3) . .
C29 C28 H28 120.1 . .
C27 C28 H28 120.1 . .
C28 C29 N4 122(2) . .
C28 C29 H29 118.8 . .
N4 C29 H29 118.8 . .
N4 C30 C31 119.4(16) . .
N4 C30 C26 127.6(18) . .
C31 C30 C26 113.0(16) . .
N3 C31 C23 123(2) . .
N3 C31 C30 115.5(16) . .
C23 C31 C30 121.3(17) . .

loop_
_geom_bond_atom_site_label_1
_geom_bond_atom_site_label_2
_geom_bond_distance
_geom_bond_site_symmetry_2
Lu1 O4 2.184(11) .
Lu1 O8 2.269(12) 2_755
Lu1 O1W 2.303(12) .
Lu1 O1 2.317(12) .
Lu1 N4 2.455(15) .
Lu1 N1 2.515(15) .
Lu1 N2 2.517(16) .
Lu1 N3 2.525(14) .
S1 O2 1.422(14) .
S1 O3 1.440(14) .
S1 O1 1.450(12) .
S1 C1 1.772(18) .
O1W H1W1 0.85(5) .
O1W H1W2 0.85(5) .
O4 C2 1.30(2) .
O5 N5 1.22(2) .
O6 N5 1.20(2) .
O7 C7 1.23(2) .
O8 C7 1.27(2) .
O8 Lu1 2.269(12) 2_745
N2 C17 1.33(2) .
N2 C18 1.33(2) .
N3 C20 1.35(3) .
N3 C31 1.37(2) .
N4 C30 1.31(2) .
N4 C29 1.39(3) .
N5 C3 1.47(2) .
C1 C6 1.38(2) .
C1 C2 1.42(2) .
C2 C3 1.42(2) .
C3 C4 1.39(2) .
C4 C5 1.40(2) .
C4 C7 1.53(2) .
C5 C6 1.36(3) .
C5 H5 0.9300 .
C6 H6 0.9300 .
N1 C8 1.31(3) .
N1 C19 1.35(3) .
C8 C9 1.40(3) .
C8 H8 0.9300 .
C9 C10 1.376(10) .
C9 H9 0.9300 .
C10 C11 1.383(10) .
C10 H10 0.9300 .
C11 C19 1.37(3) .
C11 C12 1.49(3) .
C12 C13 1.27(4) .
C12 H12 0.9300 .
C13 C14 1.44(3) .
C13 H13 0.9300 .
C14 C15 1.30(4) .
C14 C18 1.48(3) .
C15 C16 1.40(4) .
C15 H15 0.9300 .
C16 C17 1.37(3) .
C16 H16 0.9300 .
C17 H17 0.9300 .
C18 C19 1.41(3) .
C20 C21 1.39(3) .
C20 H20 0.9300 .
C21 C22 1.37(3) .
C21 H21 0.9300 .
C22 C23 1.35(3) .
C22 H22 0.9300 .
C23 C24 1.381(10) .
C23 C31 1.44(3) .
C24 C25 1.363(10) .
C24 H24 0.9300 .
C25 C26 1.391(10) .
C25 H25 0.9300 .
C26 C27 1.30(3) .
C26 C30 1.45(3) .
C27 C28 1.39(3) .
C27 H27 0.9300 .
C28 C29 1.22(3) .
C28 H28 0.9300 .
C29 H29 0.9300 .
C30 C31 1.45(3) .

loop_
_geom_hbond_atom_site_label_D
_geom_hbond_atom_site_label_H
_geom_hbond_atom_site_label_A
_geom_hbond_distance_DH
_geom_hbond_distance_HA
_geom_hbond_distance_DA
_geom_hbond_angle_DHA
_geom_hbond_site_symmetry_A
O1W H1W1 O7 0.85(5) 1.91(12) 2.681(19) 149(21) 2_755
O1W H1W2 O2 0.85(5) 1.81(8) 2.633(18) 161(24) 2_855

loop_
_geom_torsion_atom_site_label_1
_geom_torsion_atom_site_label_2
_geom_torsion_atom_site_label_3
_geom_torsion_atom_site_label_4
_geom_torsion
_geom_torsion_site_symmetry_1
O2 S1 O1 Lu1 -164.8(11) .
O3 S1 O1 Lu1 68.1(13) .
C1 S1 O1 Lu1 -49.3(13) .
O4 Lu1 O1 S1 34.1(11) .
O8 Lu1 O1 S1 -6.3(17) 2_755
O1W Lu1 O1 S1 -156.1(10) .
N4 Lu1 O1 S1 -51.7(11) .
N1 Lu1 O1 S1 102.3(12) .
N2 Lu1 O1 S1 153.8(12) .
N3 Lu1 O1 S1 -118.1(12) .
O8 Lu1 O4 C2 158.6(19) 2_755
O1W Lu1 O4 C2 -167.5(17) .
O1 Lu1 O4 C2 -0.2(18) .
N4 Lu1 O4 C2 83.7(19) .
N1 Lu1 O4 C2 -120.8(19) .
N2 Lu1 O4 C2 -64.5(19) .
N3 Lu1 O4 C2 40(2) .
O4 Lu1 N2 C17 108.7(15) .
O8 Lu1 N2 C17 -152.9(14) 2_755
O1W Lu1 N2 C17 -104.5(16) .
O1 Lu1 N2 C17 43.1(15) .
N4 Lu1 N2 C17 -5(2) .
N1 Lu1 N2 C17 172.0(17) .
N3 Lu1 N2 C17 -29.9(15) .
O4 Lu1 N2 C18 -76.1(13) .
O8 Lu1 N2 C18 22.3(16) 2_755
O1W Lu1 N2 C18 70.6(13) .
O1 Lu1 N2 C18 -141.7(13) .
N4 Lu1 N2 C18 170.1(12) .
N1 Lu1 N2 C18 -12.9(12) .
N3 Lu1 N2 C18 145.3(13) .
O4 Lu1 N3 C20 -137.6(15) .
O8 Lu1 N3 C20 118.7(16) 2_755
O1W Lu1 N3 C20 57.9(16) .
O1 Lu1 N3 C20 -96.1(16) .
N4 Lu1 N3 C20 173.8(17) .
N1 Lu1 N3 C20 12(2) .
N2 Lu1 N3 C20 -21.5(16) .
O4 Lu1 N3 C31 36.2(16) .
O8 Lu1 N3 C31 -67.5(14) 2_755
O1W Lu1 N3 C31 -128.3(14) .
O1 Lu1 N3 C31 77.6(13) .
N4 Lu1 N3 C31 -12.5(12) .
N1 Lu1 N3 C31 -174.5(12) .
N2 Lu1 N3 C31 152.2(13) .
O4 Lu1 N4 C30 -137.4(14) .
O8 Lu1 N4 C30 142.4(14) 2_755
O1W Lu1 N4 C30 75.3(14) .
O1 Lu1 N4 C30 -61.5(14) .
N1 Lu1 N4 C30 169.8(12) .
N2 Lu1 N4 C30 -15.5(19) .
N3 Lu1 N4 C30 11.8(13) .
O4 Lu1 N4 C29 36.2(15) .
O8 Lu1 N4 C29 -44.0(15) 2_755
O1W Lu1 N4 C29 -111.2(15) .
O1 Lu1 N4 C29 112.1(15) .
N1 Lu1 N4 C29 -17(2) .
N2 Lu1 N4 C29 158.1(14) .
N3 Lu1 N4 C29 -174.7(16) .
O2 S1 C1 C6 -34.9(18) .
O3 S1 C1 C6 85.7(17) .
O1 S1 C1 C6 -154.0(15) .
O2 S1 C1 C2 149.0(15) .
O3 S1 C1 C2 -90.4(16) .
O1 S1 C1 C2 29.9(17) .
Lu1 O4 C2 C3 172.2(13) .
Lu1 O4 C2 C1 -8(3) .
C6 C1 C2 O4 177.9(18) .
S1 C1 C2 O4 -6(3) .
C6 C1 C2 C3 -3(3) .
S1 C1 C2 C3 173.2(13) .
O4 C2 C3 C4 178.3(16) .
C1 C2 C3 C4 -1(3) .
O4 C2 C3 N5 1(2) .
C1 C2 C3 N5 -178.0(15) .
O6 N5 C3 C4 -98(2) .
O5 N5 C3 C4 87(2) .
O6 N5 C3 C2 79(2) .
O5 N5 C3 C2 -96.3(19) .
C2 C3 C4 C5 3(3) .
N5 C3 C4 C5 179.8(16) .
C2 C3 C4 C7 -168.7(16) .
N5 C3 C4 C7 8(3) .
C3 C4 C5 C6 -2(3) .
C7 C4 C5 C6 170.6(18) .
C4 C5 C6 C1 -2(3) .
C2 C1 C6 C5 4(3) .
S1 C1 C6 C5 -171.6(15) .
Lu1 O8 C7 O7 6(3) 2_745
Lu1 O8 C7 C4 -170.3(13) 2_745
C3 C4 C7 O7 3(3) .
C5 C4 C7 O7 -168.5(17) .
C3 C4 C7 O8 179.8(16) .
C5 C4 C7 O8 8(2) .
O4 Lu1 N1 C8 -52.6(16) .
O8 Lu1 N1 C8 28.5(16) 2_755
O1W Lu1 N1 C8 103.3(16) .
O1 Lu1 N1 C8 -119.5(16) .
N4 Lu1 N1 C8 2(2) .
N2 Lu1 N1 C8 -175.1(17) .
N3 Lu1 N1 C8 148.1(15) .
O4 Lu1 N1 C19 134.9(14) .
O8 Lu1 N1 C19 -144.0(14) 2_755
O1W Lu1 N1 C19 -69.1(13) .
O1 Lu1 N1 C19 68.0(14) .
N4 Lu1 N1 C19 -170.8(12) .
N2 Lu1 N1 C19 12.5(12) .
N3 Lu1 N1 C19 -24.3(17) .
C19 N1 C8 C9 -1(3) .
Lu1 N1 C8 C9 -173.4(17) .
N1 C8 C9 C10 1(3) .
C8 C9 C10 C11 0(4) .
C9 C10 C11 C19 0(4) .
C9 C10 C11 C12 -176(2) .
C19 C11 C12 C13 2(4) .
C10 C11 C12 C13 177(3) .
C11 C12 C13 C14 -3(4) .
C12 C13 C14 C15 -174(3) .
C12 C13 C14 C18 1(3) .
C13 C14 C15 C16 172(2) .
C18 C14 C15 C16 -3(4) .
C14 C15 C16 C17 1(4) .
C18 N2 C17 C16 -6(3) .
Lu1 N2 C17 C16 168.9(16) .
C15 C16 C17 N2 4(3) .
C17 N2 C18 C19 -171.2(18) .
Lu1 N2 C18 C19 13(2) .
C17 N2 C18 C14 4(3) .
Lu1 N2 C18 C14 -171.6(14) .
C15 C14 C18 N2 1(3) .
C13 C14 C18 N2 -174.7(19) .
C15 C14 C18 C19 176(2) .
C13 C14 C18 C19 1(3) .
C8 N1 C19 C11 1(3) .
Lu1 N1 C19 C11 173.4(16) .
C8 N1 C19 C18 176.3(18) .
Lu1 N1 C19 C18 -11(2) .
C10 C11 C19 N1 0(3) .
C12 C11 C19 N1 175.6(19) .
C10 C11 C19 C18 -175(2) .
C12 C11 C19 C18 0(3) .
N2 C18 C19 N1 -2(3) .
C14 C18 C19 N1 -176.8(17) .
N2 C18 C19 C11 173.8(19) .
C14 C18 C19 C11 -1(3) .
C31 N3 C20 C21 -9(3) .
Lu1 N3 C20 C21 165.3(18) .
N3 C20 C21 C22 7(4) .
C20 C21 C22 C23 -1(4) .
C21 C22 C23 C24 177(2) .
C21 C22 C23 C31 -2(3) .
C22 C23 C24 C25 -172(2) .
C31 C23 C24 C25 7(3) .
C23 C24 C25 C26 -11(3) .
C24 C25 C26 C27 -179(2) .
C24 C25 C26 C30 10(3) .
C25 C26 C27 C28 -169(2) .
C30 C26 C27 C28 3(3) .
C26 C27 C28 C29 -8(4) .
C27 C28 C29 N4 7(3) .
C30 N4 C29 C28 -2(3) .
Lu1 N4 C29 C28 -175.7(17) .
C29 N4 C30 C31 175.5(17) .
Lu1 N4 C30 C31 -10(2) .
C29 N4 C30 C26 -3(3) .
Lu1 N4 C30 C26 170.7(15) .
C27 C26 C30 N4 3(3) .
C25 C26 C30 N4 175(2) .
C27 C26 C30 C31 -176.5(18) .
C25 C26 C30 C31 -4(3) .
C20 N3 C31 C23 5(3) .
Lu1 N3 C31 C23 -169.7(15) .
C20 N3 C31 C30 -172.9(16) .
Lu1 N3 C31 C30 13(2) .
C22 C23 C31 N3 0(3) .
C24 C23 C31 N3 -178.6(19) .
C22 C23 C31 C30 178.0(19) .
C24 C23 C31 C30 -1(3) .
N4 C30 C31 N3 -2(2) .
C26 C30 C31 N3 177.2(16) .
N4 C30 C31 C23 -179.7(18) .
C26 C30 C31 C23 -1(3) .
